data_2007430
loop_
_publ_author_name
'Uzelmeier, Calvin E.'
'Fourmigu\'e, Marc'
'Dunbar, Kim R.'

_publ_section_title
;
 3,4-Dimethyltetrathiafulvalene
;
_journal_issue 7
_journal_name_full 'Acta Crystallographica Section C'
_journal_page_first 1047
_journal_page_last 1049
_journal_paper_doi 10.1107/S0108270198000894
_journal_volume 54
_journal_year 1998
_chemical_formula_iupac 'C8 H8 S4'
_chemical_formula_moiety 'C8 H8 S4'
_chemical_formula_sum 'C8 H8 S4'
_chemical_formula_weight 232.39
_chemical_name_systematic 3,4-Dimethyltetrathiafulvalene
_space_group_IT_number 14
_symmetry_cell_setting monoclinic
_symmetry_space_group_name_Hall '-P 2yn'
_symmetry_space_group_name_H-M 'P 1 21/n 1'
_cell_angle_alpha 90.00
_cell_angle_beta 97.13(2)
_cell_angle_gamma 90.00(2)
_cell_formula_units_Z 4
_cell_length_a 7.425(2)
_cell_length_b 9.568(3)
_cell_length_c 14.035(4)
_cell_measurement_reflns_used 24
_cell_measurement_temperature 163.0(10)
_cell_measurement_theta_max 11.78
_cell_measurement_theta_min 2.58
_cell_volume 989.4(5)
_diffrn_measured_fraction_theta_full 100
_diffrn_measured_fraction_theta_max 100
_diffrn_measurement_device_type 'Siemens P3/V'
_diffrn_measurement_method \w-2\q
_diffrn_radiation_monochromator graphite
_diffrn_radiation_source 'fine-focus sealed tube'
_diffrn_radiation_type MoK\a
_diffrn_radiation_wavelength 0.71073
_diffrn_reflns_av_R_equivalents 0.045
_diffrn_reflns_av_sigmaI/netI 0.0448
_diffrn_reflns_limit_h_max 8
_diffrn_reflns_limit_h_min -8
_diffrn_reflns_limit_k_max 10
_diffrn_reflns_limit_k_min 0
_diffrn_reflns_limit_l_max 15
_diffrn_reflns_limit_l_min -15
_diffrn_reflns_number 2530
_diffrn_reflns_theta_full 15
_diffrn_reflns_theta_max 23.58
_diffrn_reflns_theta_min 2.58
_diffrn_standards_decay_% -1.2
_diffrn_standards_interval_count 150
_diffrn_standards_number 3
_exptl_absorpt_coefficient_mu 0.900
_exptl_absorpt_correction_T_max 0.770
_exptl_absorpt_correction_T_min 0.543
_exptl_absorpt_correction_type '\y scan'
_exptl_absorpt_process_details '(North et al., 1968)'
_exptl_crystal_colour orange
_exptl_crystal_density_diffrn 1.560
_exptl_crystal_density_method 'not measured'
_exptl_crystal_description platelet
_exptl_crystal_F_000 480
_exptl_crystal_size_max 0.68
_exptl_crystal_size_mid 0.60
_exptl_crystal_size_min 0.29
_refine_diff_density_max 0.32
_refine_diff_density_min -0.46
_refine_ls_extinction_coef 0.0081(17)
_refine_ls_extinction_method SHELXL93
_refine_ls_goodness_of_fit_all 1.068
_refine_ls_goodness_of_fit_obs 1.123
_refine_ls_hydrogen_treatment refU
_refine_ls_matrix_type full
_refine_ls_number_parameters 142
_refine_ls_number_reflns 1481
_refine_ls_number_restraints 0
_refine_ls_restrained_S_all 1.068
_refine_ls_restrained_S_obs 1.068
_refine_ls_R_factor_gt 0.035
_refine_ls_shift/esd_max 0.002
_refine_ls_shift/esd_mean 0.000
_refine_ls_structure_factor_coef F^2^
_refine_ls_weighting_details 'calc w = 1/[\s^2^(Fo^2^)+(0.0495P)^2^+0.2448P] where P = (Fo^2^+2Fc^2^)/3'
_refine_ls_weighting_scheme calc
_refine_ls_wR_factor_ref 0.093
_reflns_number_observed 1188
_reflns_number_total 1481
_reflns_threshold_expression I>2\s(I)
_cod_data_source_file fr1086.cif
_cod_data_source_block fr1086
_cod_original_sg_symbol_H-M 'P 21/n'
_cod_original_formula_sum 'C8  H8  S4'
_cod_database_code 2007430
_cod_database_fobs_code 2007430

loop_
_symmetry_equiv_pos_as_xyz
'x, y, z'
'-x+1/2, y+1/2, -z+1/2'
'-x, -y, -z'
'x-1/2, -y-1/2, z-1/2'

loop_
_atom_site_label
_atom_site_fract_x
_atom_site_fract_y
_atom_site_fract_z
_atom_site_U_iso_or_equiv
_atom_site_adp_type
_atom_site_calc_flag
_atom_site_refinement_flags
_atom_site_occupancy
_atom_site_disorder_assembly
_atom_site_disorder_group
_atom_site_type_symbol
S1 .86778(11) -.02023(9) -.11826(6) .0290(3) Uani d . 1 . . S
S2 .51317(12) -.03964(9) -.24081(6) .0304(3) Uani d . 1 . . S
S3 .69243(10) .20159(9) .02053(6) .0246(3) Uani d . 1 . . S
S4 .34139(11) .18357(9) -.10221(6) .0256(3) Uani d . 1 . . S
C1 .8481(5) -.1344(4) -.2157(3) .0348(9) Uani d . 1 . . C
H1 .939(7) -.181(5) -.223(3) .075(17) Uiso d . 1 . . H
C2 .6917(6) -.1425(4) -.2697(3) .0355(9) Uani d . 1 . . C
H2 .666(6) -.202(4) -.319(3) .059(14) Uiso d . 1 . . H
C3 .6389(4) .0338(3) -.1377(2) .0218(7) Uani d . 1 . . C
C4 .5682(4) .1261(3) -.0809(2) .0208(7) Uani d . 1 . . C
C5 .5147(4) .3050(3) .0531(2) .0224(7) Uani d . 1 . . C
C6 .3552(4) .2963(3) -.0026(2) .0228(7) Uani d . 1 . . C
C7 .5580(6) .3930(4) .1414(3) .0320(8) Uani d . 1 . . C
H7A .650(7) .343(5) .191(3) .072(15) Uiso d . 1 . . H
H7B .472(8) .386(6) .169(4) .080(19) Uiso d . 1 . . H
H7C .618(7) .464(6) .129(4) .09(2) Uiso d . 1 . . H
C8 .1843(5) .3747(4) .0099(3) .0318(9) Uani d . 1 . . C
H8A .082(8) .330(6) -.001(4) .086(19) Uiso d . 1 . . H
H8B .151(5) .448(4) -.042(3) .048(11) Uiso d . 1 . . H
H8C .196(7) .426(6) .056(4) .09(2) Uiso d . 1 . . H

loop_
_atom_site_aniso_label
_atom_site_aniso_U_11
_atom_site_aniso_U_22
_atom_site_aniso_U_33
_atom_site_aniso_U_12
_atom_site_aniso_U_13
_atom_site_aniso_U_23
S1 .0207(5) .0356(5) .0313(5) .0056(4) .0052(4) .0017(4)
S2 .0303(5) .0343(5) .0256(5) .0003(4) .0000(4) -.0059(4)
S3 .0151(4) .0319(5) .0260(5) .0003(3) -.0009(3) -.0043(3)
S4 .0163(5) .0323(5) .0272(5) .0024(3) -.0015(3) -.0038(4)
C1 .034(2) .035(2) .038(2) .0116(17) .0155(19) .0015(16)
C2 .050(3) .0306(19) .028(2) .0038(18) .0135(18) -.0052(17)
C3 .0187(17) .0251(16) .0219(15) -.0023(14) .0039(13) .0031(14)
C4 .0167(16) .0241(17) .0210(16) -.0025(14) .0005(13) .0024(14)
C5 .0198(18) .0225(17) .0254(18) -.0003(13) .0046(14) .0010(13)
C6 .0181(17) .0233(17) .0278(17) -.0003(13) .0060(14) .0031(13)
C7 .036(2) .031(2) .029(2) -.0036(18) .0068(18) -.0060(16)
C8 .023(2) .032(2) .041(2) .0083(17) .0073(17) -.0020(19)

loop_
_atom_type_symbol
_atom_type_description
_atom_type_scat_dispersion_real
_atom_type_scat_dispersion_imag
_atom_type_scat_source
C C 0.0033 0.0016 'International Tables Vol C Tables 4.2.6.8 and 6.1.1.4'
H H 0.0000 0.0000 'International Tables Vol C Tables 4.2.6.8 and 6.1.1.4'
S S 0.1246 0.1234 'International Tables Vol C Tables 4.2.6.8 and 6.1.1.4'

loop_
_geom_angle_atom_site_label_1
_geom_angle_atom_site_label_2
_geom_angle_atom_site_label_3
_geom_angle
_geom_angle_publ_flag
C1 S1 C3 94.42(17) yes
C2 S2 C3 94.31(17) yes
C4 S3 C5 96.14(15) yes
C6 S4 C4 95.51(15) yes
C2 C1 S1 118.2(3) yes
C1 C2 S2 118.7(3) yes
C4 C3 S1 122.8(3) no
C4 C3 S2 122.9(3) yes
S1 C3 S2 114.27(17) yes
C3 C4 S3 123.3(3) yes
C3 C4 S4 122.8(3) no
S3 C4 S4 113.89(17) yes
C6 C5 C7 127.0(3) yes
C6 C5 S3 116.9(2) yes
C7 C5 S3 116.1(3) no
C5 C6 C8 126.8(3) yes
C5 C6 S4 117.6(2) yes
C8 C6 S4 115.6(3) no

loop_
_geom_bond_atom_site_label_1
_geom_bond_atom_site_label_2
_geom_bond_site_symmetry_2
_geom_bond_distance
_geom_bond_publ_flag
S1 C1 . 1.743(4) yes
S1 C3 . 1.765(3) yes
S2 C2 . 1.739(4) yes
S2 C3 . 1.767(3) yes
S3 C4 . 1.753(3) yes
S3 C5 . 1.755(3) yes
S4 C6 . 1.758(3) yes
S4 C4 . 1.762(3) yes
C1 C2 . 1.308(5) yes
C3 C4 . 1.340(4) yes
C5 C6 . 1.338(4) yes
C5 C7 . 1.500(5) yes
C6 C8 . 1.503(5) yes

loop_
_cod_related_entry_id
_cod_related_entry_database
_cod_related_entry_code
1 ChemSpider 126910
